data_7042701
loop_
_publ_author_name
'Sietzen, Malte'
'Batke, Sonja'
'Antoni, Patrick W.'
'Wadepohl, Hubert'
'Ballmann, Joachim'

_publ_section_title
;
 Benzylene-linked [PNP] scaffolds and their cyclometalated zirconium and
 hafnium complexes
;
_journal_name_full 'Dalton Trans.'
_journal_paper_doi 10.1039/C7DT00413C
_journal_year 2017
_chemical_formula_sum 'C52 H45 N P2 Zr'
_chemical_formula_weight 837.05
_chemical_properties_physical 'air-sensitive, moisture-sensitive'
_space_group_crystal_system monoclinic
_space_group_IT_number 14
_space_group_name_Hall '-P 2yn'
_space_group_name_H-M_alt 'P 1 21/c 1'
_symmetry_cell_setting monoclinic
_symmetry_Int_Tables_number 14
_symmetry_space_group_name_Hall '-P 2yn'
_symmetry_space_group_name_H-M 'P 1 21/n 1'
_atom_sites_solution_hydrogens mixed
_atom_sites_solution_primary iterative
_atom_sites_solution_secondary difmap
_audit_block_code ba_jb32
_audit_creation_date 2016-08-05
_audit_creation_method
;
Olex2 1.2
(compiled 2016.02.16 svn.r3265 for OlexSys, GUI svn.r5155)
;
_audit_update_record
;
2017-03-17 deposited with the CCDC.
2017-04-05 downloaded from the CCDC.
;
_cell_angle_alpha 90
_cell_angle_beta 98.1365(10)
_cell_angle_gamma 90
_cell_formula_units_Z 4
_cell_length_a 14.04739(15)
_cell_length_b 12.35375(14)
_cell_length_c 28.0234(3)
_cell_measurement_reflns_used 43081
_cell_measurement_temperature 120(1)
_cell_measurement_theta_max 31.7350
_cell_measurement_theta_min 3.2640
_cell_volume 4814.17(9)
_computing_cell_refinement 'CrysAlisPro 1.171.38.43 (Rigaku OD, 2015)'
_computing_data_collection 'CrysAlisPro 1.171.38.43 (Rigaku OD, 2015)'
_computing_data_reduction 'CrysAlisPro 1.171.38.43 (Rigaku OD, 2015)'
_computing_molecular_graphics 'Olex2 (Dolomanov et al., 2009)'
_computing_publication_material 'encif (Wadepohl, 2009-15); encifer 1.5 (CCDC, 2014)'
_computing_structure_refinement 'ShelXL (Sheldrick, 2015)'
_computing_structure_solution 'SUPERFLIP (Palatinus, 2007-2009)'
_diffrn_ambient_environment perfluoro
_diffrn_ambient_temperature 120(1)
_diffrn_detector 'CCD plate'
_diffrn_detector_area_resol_mean 7.9621
_diffrn_detector_type Eos
_diffrn_measured_fraction_theta_full 0.998
_diffrn_measured_fraction_theta_max 0.974
_diffrn_measurement_details
;
List of Runs (angles in degrees, time in seconds):

  # Type    Start    End  Width  t~exp~   \w     \q     \k     \f   Frames
#--------------------------------------------------------------------------
  1  \w    -41.00  50.00   0.50   12.50    --   28.16 -57.00 -60.00  182
  2  \w      7.00  97.00   0.50   12.50    --   28.16  57.00 -90.00  180
  3  \w    -20.00  72.00   0.50   12.50    --   28.16 -99.00-120.00  184
  4  \w      7.00  97.00   0.50   12.50    --   28.16  57.00   0.00  180
  5  \w      7.00  97.00   0.50   12.50    --   28.16  57.00  90.00  180
  6  \w    -20.00  72.00   0.50   12.50    --   28.16 -99.00  60.00  184
  7  \w     -6.00  23.00   0.50   12.50    --   28.16  82.00 -51.01   58
  8  \w    -41.00  50.00   0.50   12.50    --   28.16 -57.00 120.00  182
  9  \w      1.00 101.00   0.50   12.50    --   28.16  38.00-150.00  200
 10  \w     -5.00  24.00   0.50   12.50    --   28.16  80.00 145.92   58
 11  \w    -58.00 -27.00   0.50   12.50    --    4.00 132.00  51.95   62
 12  \w     -3.00  99.00   0.50   12.50    --   28.16  77.00-150.00  204
 13  \w    -20.00  72.00   0.50   12.50    --   28.16 -99.00  90.00  184
 14  \w     -3.00  99.00   0.50   12.50    --   28.16  77.00  60.00  204
 15  \w     -6.00  24.00   0.50   12.50    --   28.16  81.00  -4.40   60
 16  \w    -20.00  72.00   0.50   12.50    --   28.16 -99.00   0.00  184
 17  \w    -41.00  50.00   0.50   12.50    --   28.16 -57.00 150.00  182
 18  \w    -41.00  50.00   0.50   12.50    --   28.16 -57.00-150.00  182
 19  \w      1.00  44.00   0.50   12.50    --   28.16  38.00-120.00   86
;
_diffrn_measurement_device 'four-circle diffractometer'
_diffrn_measurement_device_type 'Agilent SuperNova, Dual, Cu at zero, Eos'
_diffrn_measurement_method '\w scans'
_diffrn_measurement_specimen_support 'polyimid foil'
_diffrn_orient_matrix_type 'CrysAlisPro convention (1999,Acta A55,543-557)'
_diffrn_orient_matrix_UB_11 -0.0242983000
_diffrn_orient_matrix_UB_12 0.0120622000
_diffrn_orient_matrix_UB_13 -0.0233419000
_diffrn_orient_matrix_UB_21 -0.0297312000
_diffrn_orient_matrix_UB_22 -0.0460661000
_diffrn_orient_matrix_UB_23 0.0011361000
_diffrn_orient_matrix_UB_31 -0.0335633000
_diffrn_orient_matrix_UB_32 0.0320794000
_diffrn_orient_matrix_UB_33 0.0103845000
_diffrn_radiation_monochromator mirror
_diffrn_radiation_probe x-ray
_diffrn_radiation_type 'Mo K\a'
_diffrn_radiation_wavelength 0.71073
_diffrn_reflns_av_R_equivalents 0.0651
_diffrn_reflns_av_unetI/netI 0.0370
_diffrn_reflns_Laue_measured_fraction_full 0.998
_diffrn_reflns_Laue_measured_fraction_max 0.974
_diffrn_reflns_limit_h_max 20
_diffrn_reflns_limit_h_min -20
_diffrn_reflns_limit_k_max 18
_diffrn_reflns_limit_k_min -18
_diffrn_reflns_limit_l_max 41
_diffrn_reflns_limit_l_min -42
_diffrn_reflns_number 169444
_diffrn_reflns_point_group_measured_fraction_full 0.998
_diffrn_reflns_point_group_measured_fraction_max 0.974
_diffrn_reflns_theta_full 25.242
_diffrn_reflns_theta_max 32.344
_diffrn_reflns_theta_min 2.937
_diffrn_source 'microfocus X-Ray tube'
_diffrn_source_type 'Agilent SuperNova (Mo) X-ray Source'
_exptl_absorpt_coefficient_mu 0.327
_exptl_absorpt_correction_T_max 0.979
_exptl_absorpt_correction_T_min 0.947
_exptl_absorpt_correction_type gaussian
_exptl_absorpt_process_details
;
CrysAlisPro 1.171.38.43 (Rigaku Oxford Diffraction, 2015)
Numerical absorption correction based on gaussian integration over
            a multifaceted crystal model
Empirical absorption correction using spherical harmonics,
 implemented in SCALE3 ABSPACK scaling algorithm.
;
_exptl_crystal_colour orange
_exptl_crystal_colour_primary orange
_exptl_crystal_density_diffrn 1.155
_exptl_crystal_description needle
_exptl_crystal_F_000 1736
_exptl_crystal_size_max 0.196
_exptl_crystal_size_mid 0.156
_exptl_crystal_size_min 0.067
_refine_diff_density_max 0.991
_refine_diff_density_min -1.260
_refine_diff_density_rms 0.082
_refine_ls_extinction_method none
_refine_ls_goodness_of_fit_ref 1.190
_refine_ls_hydrogen_treatment mixed
_refine_ls_matrix_type full
_refine_ls_number_parameters 526
_refine_ls_number_reflns 16744
_refine_ls_number_restraints 0
_refine_ls_restrained_S_all 1.190
_refine_ls_R_factor_all 0.0643
_refine_ls_R_factor_gt 0.0553
_refine_ls_shift/su_max 0.000
_refine_ls_shift/su_mean 0.000
_refine_ls_structure_factor_coef Fsqd
_refine_ls_weighting_details 'w=1/[\s^2^(Fo^2^)+(0.0353P)^2^+5.0742P] where P=(Fo^2^+2Fc^2^)/3'
_refine_ls_weighting_scheme calc
_refine_ls_wR_factor_gt 0.1086
_refine_ls_wR_factor_ref 0.1118
_reflns_Friedel_coverage 0.000
_reflns_number_gt 15033
_reflns_number_total 16744
_reflns_threshold_expression 'I > 2\s(I)'
_cod_data_source_file c7dt00413c2.cif
_cod_data_source_block ba_jb32_sq
_cod_original_cell_volume 4814.18(9)
_cod_original_sg_symbol_H-M 'P 21/n'
_cod_database_code 7042701
_audit_block_refno 2750
_audit_block_usercomment 'jb300, needle, orange'
_chemical_oxdiff_formula 'C63 H45 N P2 Zr'
_chemical_oxdiff_usercomment 'jb300, needle, orange'
_shelx_space_group_comment
;
The symmetry employed for this shelxl refinement is uniquely defined
by the following loop, which should always be used as a source of
symmetry information in preference to the above space-group names.
They are only intended as comments.
;
_shelx_estimated_absorpt_t_max 0.968
_shelx_estimated_absorpt_t_min 0.968
_reflns_odcompleteness_completeness 99.86
_reflns_odcompleteness_iscentric 1
_reflns_odcompleteness_theta 30.44
_shelxl_version_number 2014/7
_olex2_refinement_description
;
1. Fixed Uiso
 At 1.2 times of:
  All C(H) groups, All C(H,H) groups
2.a Aromatic/amide H refined with riding coordinates:
 C4(H4), C5(H5), C6(H6), C7(H7), C9(H9), C10(H10), C11(H11), C12(H12),
 C13(H13), C15(H15), C16(H16), C17(H17), C18(H18), C19(H19), C23(H23), C24(H24),
  C25(H25), C26(H26), C28(H28), C29(H29), C30(H30), C31(H31), C32(H32),
 C34(H34), C35(H35), C36(H36), C37(H37), C38(H38), C41(H41), C42(H42), C43(H43),
  C44(H44), C45(H45), C48(H48), C49(H49), C50(H50), C51(H51), C52(H52)
;
_olex2_submission_special_instructions 'No special instructions were received'
_oxdiff_exptl_absorpt_empirical_details
;
Empirical correction (ABSPACK) includes:
- Absorption correction using spherical harmonics
- Frame scaling
- Detector area scaling
;
_oxdiff_exptl_absorpt_empirical_full_max 1.184
_oxdiff_exptl_absorpt_empirical_full_min 0.788
_cell_oxdiff_length_a 14.05010(18)
_cell_oxdiff_length_b 12.35356(14)
_cell_oxdiff_length_c 28.0193(4)
_cell_oxdiff_angle_alpha 89.9704(10)
_cell_oxdiff_angle_beta 98.1485(11)
_cell_oxdiff_angle_gamma 90.0007(10)
_cell_oxdiff_volume 4814.18(11)
_cell_oxdiff_measurement_reflns_used 43081
_platon_squeeze_void_probe_radius 1.20

loop_
_symmetry_equiv_pos_as_xyz
'x, y, z'
'-x+1/2, y+1/2, -z+1/2'
'-x, -y, -z'
'x-1/2, -y-1/2, z-1/2'

loop_
_atom_site_label
_atom_site_type_symbol
_atom_site_fract_x
_atom_site_fract_y
_atom_site_fract_z
_atom_site_U_iso_or_equiv
_atom_site_adp_type
_atom_site_occupancy
_atom_site_site_symmetry_order
_atom_site_calc_flag
_atom_site_refinement_flags_posn
Zr Zr 0.54370(2) 0.20039(2) 0.13654(2) 0.01098(4) Uani 1 1 d .
P1 P 0.46477(3) 0.35711(4) 0.19356(2) 0.01240(8) Uani 1 1 d .
P2 P 0.39364(3) 0.07147(4) 0.15199(2) 0.01179(8) Uani 1 1 d .
N N 0.58080(10) 0.15362(12) 0.21067(5) 0.0123(3) Uani 1 1 d .
C1 C 0.57974(13) 0.36493(15) 0.17274(6) 0.0136(3) Uani 1 1 d .
H1 H 0.5855(17) 0.424(2) 0.1533(9) 0.016 Uiso 1 1 d R
C2 C 0.66962(13) 0.31500(14) 0.19462(6) 0.0140(3) Uani 1 1 d .
C3 C 0.67010(12) 0.20989(15) 0.21519(6) 0.0135(3) Uani 1 1 d .
C4 C 0.75842(13) 0.15933(16) 0.23233(7) 0.0169(3) Uani 1 1 d .
H4 H 0.7586 0.0903 0.2473 0.020 Uiso 1 1 calc R
C5 C 0.84463(13) 0.20902(18) 0.22758(8) 0.0219(4) Uani 1 1 d .
H5 H 0.9037 0.1735 0.2386 0.026 Uiso 1 1 calc R
C6 C 0.84484(14) 0.31203(18) 0.20650(8) 0.0235(4) Uani 1 1 d .
H6 H 0.9042 0.3465 0.2035 0.028 Uiso 1 1 calc R
C7 C 0.75954(14) 0.36335(16) 0.19015(7) 0.0191(4) Uani 1 1 d .
H7 H 0.7609 0.4326 0.1756 0.023 Uiso 1 1 calc R
C8 C 0.48002(13) 0.36424(15) 0.25943(6) 0.0142(3) Uani 1 1 d .
C9 C 0.40871(13) 0.32066(15) 0.28365(7) 0.0172(3) Uani 1 1 d .
H9 H 0.3558 0.2834 0.2661 0.021 Uiso 1 1 calc R
C10 C 0.41482(15) 0.33167(18) 0.33341(7) 0.0226(4) Uani 1 1 d .
H10 H 0.3660 0.3021 0.3498 0.027 Uiso 1 1 calc R
C11 C 0.49230(16) 0.3859(2) 0.35916(7) 0.0255(4) Uani 1 1 d .
H11 H 0.4959 0.3943 0.3931 0.031 Uiso 1 1 calc R
C12 C 0.56449(15) 0.42782(19) 0.33551(8) 0.0243(4) Uani 1 1 d .
H12 H 0.6180 0.4637 0.3533 0.029 Uiso 1 1 calc R
C13 C 0.55837(13) 0.41720(16) 0.28594(7) 0.0183(4) Uani 1 1 d .
H13 H 0.6078 0.4461 0.2698 0.022 Uiso 1 1 calc R
C14 C 0.41489(13) 0.49232(15) 0.17907(6) 0.0139(3) Uani 1 1 d .
C15 C 0.31484(13) 0.50414(16) 0.17132(7) 0.0174(3) Uani 1 1 d .
H15 H 0.2749 0.4424 0.1724 0.021 Uiso 1 1 calc R
C16 C 0.27342(14) 0.60543(17) 0.16210(8) 0.0226(4) Uani 1 1 d .
H16 H 0.2054 0.6129 0.1575 0.027 Uiso 1 1 calc R
C17 C 0.33126(15) 0.69599(17) 0.15958(8) 0.0232(4) Uani 1 1 d .
H17 H 0.3029 0.7650 0.1525 0.028 Uiso 1 1 calc R
C18 C 0.43057(15) 0.68525(16) 0.16736(8) 0.0206(4) Uani 1 1 d .
H18 H 0.4703 0.7471 0.1659 0.025 Uiso 1 1 calc R
C19 C 0.47198(13) 0.58432(15) 0.17730(7) 0.0162(3) Uani 1 1 d .
H19 H 0.5400 0.5777 0.1830 0.019 Uiso 1 1 calc R
C20 C 0.43887(13) -0.02146(15) 0.20105(7) 0.0145(3) Uani 1 1 d .
H20A H 0.3895(17) -0.075(2) 0.2072(9) 0.017 Uiso 1 1 d R
H20B H 0.4893(17) -0.060(2) 0.1873(9) 0.017 Uiso 1 1 d R
C21 C 0.47895(12) 0.02850(14) 0.24842(6) 0.0133(3) Uani 1 1 d .
C22 C 0.55304(12) 0.10657(14) 0.25222(6) 0.0127(3) Uani 1 1 d .
C23 C 0.59451(13) 0.13974(16) 0.29863(7) 0.0165(3) Uani 1 1 d .
H23 H 0.6456 0.1908 0.3018 0.020 Uiso 1 1 calc R
C24 C 0.56237(14) 0.09929(17) 0.33989(7) 0.0203(4) Uani 1 1 d .
H24 H 0.5921 0.1219 0.3709 0.024 Uiso 1 1 calc R
C25 C 0.48676(15) 0.02588(17) 0.33574(7) 0.0208(4) Uani 1 1 d .
H25 H 0.4633 -0.0005 0.3637 0.025 Uiso 1 1 calc R
C26 C 0.44588(13) -0.00842(16) 0.29033(7) 0.0169(3) Uani 1 1 d .
H26 H 0.3940 -0.0584 0.2876 0.020 Uiso 1 1 calc R
C27 C 0.35144(13) -0.02679(15) 0.10488(6) 0.0145(3) Uani 1 1 d .
C28 C 0.42038(14) -0.08481(16) 0.08401(7) 0.0185(4) Uani 1 1 d .
H28 H 0.4866 -0.0691 0.0932 0.022 Uiso 1 1 calc R
C29 C 0.39344(15) -0.16506(18) 0.05014(7) 0.0222(4) Uani 1 1 d .
H29 H 0.4410 -0.2044 0.0365 0.027 Uiso 1 1 calc R
C30 C 0.29643(16) -0.18765(18) 0.03631(8) 0.0240(4) Uani 1 1 d .
H30 H 0.2775 -0.2426 0.0132 0.029 Uiso 1 1 calc R
C31 C 0.22747(15) -0.12983(19) 0.05637(8) 0.0241(4) Uani 1 1 d .
H31 H 0.1613 -0.1451 0.0467 0.029 Uiso 1 1 calc R
C32 C 0.25406(13) -0.04972(16) 0.09046(7) 0.0184(4) Uani 1 1 d .
H32 H 0.2062 -0.0105 0.1040 0.022 Uiso 1 1 calc R
C33 C 0.28193(12) 0.12819(14) 0.16622(7) 0.0137(3) Uani 1 1 d .
C34 C 0.23446(14) 0.08863(18) 0.20290(7) 0.0206(4) Uani 1 1 d .
H34 H 0.2634 0.0334 0.2237 0.025 Uiso 1 1 calc R
C35 C 0.14452(15) 0.12963(19) 0.20932(8) 0.0248(4) Uani 1 1 d .
H35 H 0.1127 0.1028 0.2346 0.030 Uiso 1 1 calc R
C36 C 0.10167(14) 0.20926(18) 0.17888(8) 0.0233(4) Uani 1 1 d .
H36 H 0.0402 0.2365 0.1831 0.028 Uiso 1 1 calc R
C37 C 0.14820(15) 0.24945(18) 0.14212(8) 0.0250(4) Uani 1 1 d .
H37 H 0.1185 0.3037 0.1210 0.030 Uiso 1 1 calc R
C38 C 0.23821(14) 0.20998(17) 0.13629(8) 0.0214(4) Uani 1 1 d .
H38 H 0.2707 0.2389 0.1116 0.026 Uiso 1 1 calc R
C39 C 0.67016(15) 0.10729(16) 0.10907(7) 0.0191(4) Uani 1 1 d .
H39A H 0.6761(18) 0.135(2) 0.0758(9) 0.023 Uiso 1 1 d R
H39B H 0.7239(19) 0.132(2) 0.1310(9) 0.023 Uiso 1 1 d R
C40 C 0.67137(12) -0.01305(16) 0.10992(7) 0.0161(3) Uani 1 1 d .
C41 C 0.67805(13) -0.07060(17) 0.15339(7) 0.0191(4) Uani 1 1 d .
H41 H 0.6807 -0.0317 0.1828 0.023 Uiso 1 1 calc R
C42 C 0.68082(15) -0.18252(18) 0.15453(8) 0.0235(4) Uani 1 1 d .
H42 H 0.6866 -0.2193 0.1846 0.028 Uiso 1 1 calc R
C43 C 0.67520(16) -0.24137(19) 0.11206(9) 0.0281(4) Uani 1 1 d .
H43 H 0.6777 -0.3182 0.1128 0.034 Uiso 1 1 calc R
C44 C 0.66592(17) -0.18651(18) 0.06853(8) 0.0271(4) Uani 1 1 d .
H44 H 0.6608 -0.2261 0.0392 0.033 Uiso 1 1 calc R
C45 C 0.66407(14) -0.07432(17) 0.06746(7) 0.0210(4) Uani 1 1 d .
H45 H 0.6577 -0.0382 0.0373 0.025 Uiso 1 1 calc R
C46 C 0.45114(16) 0.18984(17) 0.05978(7) 0.0216(4) Uani 1 1 d .
H46A H 0.4848(19) 0.137(2) 0.0414(10) 0.026 Uiso 1 1 d R
H46B H 0.383(2) 0.175(2) 0.0544(10) 0.026 Uiso 1 1 d R
C47 C 0.47509(15) 0.30390(17) 0.05588(6) 0.0195(4) Uani 1 1 d .
C48 C 0.57109(15) 0.33759(18) 0.05446(7) 0.0215(4) Uani 1 1 d .
H48 H 0.6194 0.2849 0.0519 0.026 Uiso 1 1 calc R
C49 C 0.59578(16) 0.44733(18) 0.05673(7) 0.0246(4) Uani 1 1 d .
H49 H 0.6603 0.4682 0.0551 0.030 Uiso 1 1 calc R
C50 C 0.52789(18) 0.52538(18) 0.06132(7) 0.0269(4) Uani 1 1 d .
H50 H 0.5453 0.5997 0.0631 0.032 Uiso 1 1 calc R
C51 C 0.43299(17) 0.49408(19) 0.06328(7) 0.0260(4) Uani 1 1 d .
H51 H 0.3857 0.5476 0.0662 0.031 Uiso 1 1 calc R
C52 C 0.40728(15) 0.38643(19) 0.06098(7) 0.0233(4) Uani 1 1 d .
H52 H 0.3425 0.3670 0.0629 0.028 Uiso 1 1 calc R

loop_
_atom_site_aniso_label
_atom_site_aniso_U_11
_atom_site_aniso_U_22
_atom_site_aniso_U_33
_atom_site_aniso_U_23
_atom_site_aniso_U_13
_atom_site_aniso_U_12
Zr 0.01019(7) 0.01168(8) 0.01155(7) -0.00077(6) 0.00319(5) -0.00152(6)
P1 0.01138(19) 0.0113(2) 0.0147(2) -0.00125(15) 0.00230(15) -0.00033(15)
P2 0.00974(18) 0.0120(2) 0.01395(19) -0.00032(15) 0.00263(15) -0.00094(15)
N 0.0097(6) 0.0138(7) 0.0138(6) 0.0003(5) 0.0027(5) -0.0015(5)
C1 0.0126(7) 0.0120(8) 0.0166(8) -0.0001(6) 0.0041(6) -0.0010(6)
C2 0.0131(7) 0.0139(8) 0.0156(7) -0.0032(6) 0.0037(6) -0.0011(6)
C3 0.0113(7) 0.0151(8) 0.0140(7) -0.0023(6) 0.0018(6) -0.0017(6)
C4 0.0138(8) 0.0185(9) 0.0180(8) -0.0010(7) 0.0013(6) 0.0004(6)
C5 0.0105(8) 0.0285(10) 0.0261(9) -0.0029(8) 0.0010(7) 0.0010(7)
C6 0.0122(8) 0.0263(10) 0.0330(11) -0.0048(8) 0.0058(7) -0.0064(7)
C7 0.0159(8) 0.0177(9) 0.0246(9) -0.0029(7) 0.0054(7) -0.0045(7)
C8 0.0138(8) 0.0134(8) 0.0157(8) 0.0000(6) 0.0034(6) 0.0013(6)
C9 0.0153(8) 0.0160(8) 0.0209(8) -0.0006(7) 0.0051(6) -0.0013(6)
C10 0.0215(9) 0.0269(10) 0.0214(9) 0.0004(8) 0.0104(7) -0.0013(8)
C11 0.0272(10) 0.0340(12) 0.0160(9) -0.0034(8) 0.0052(7) 0.0031(9)
C12 0.0179(9) 0.0336(11) 0.0209(9) -0.0074(8) 0.0009(7) -0.0017(8)
C13 0.0139(8) 0.0217(9) 0.0198(8) -0.0035(7) 0.0039(6) -0.0019(7)
C14 0.0136(7) 0.0136(8) 0.0145(7) -0.0025(6) 0.0016(6) 0.0005(6)
C15 0.0141(8) 0.0154(8) 0.0227(9) -0.0003(7) 0.0019(6) -0.0021(6)
C16 0.0140(8) 0.0209(9) 0.0318(10) 0.0007(8) -0.0004(7) 0.0028(7)
C17 0.0208(9) 0.0174(9) 0.0309(10) 0.0027(8) 0.0013(8) 0.0044(7)
C18 0.0198(9) 0.0153(9) 0.0266(10) -0.0001(7) 0.0026(7) -0.0011(7)
C19 0.0144(8) 0.0148(8) 0.0193(8) -0.0030(6) 0.0023(6) -0.0012(6)
C20 0.0124(7) 0.0138(8) 0.0175(8) 0.0004(6) 0.0027(6) -0.0003(6)
C21 0.0129(7) 0.0126(8) 0.0145(7) 0.0019(6) 0.0023(6) 0.0027(6)
C22 0.0108(7) 0.0132(8) 0.0143(7) 0.0008(6) 0.0029(6) 0.0023(6)
C23 0.0158(8) 0.0177(8) 0.0156(8) -0.0005(7) 0.0012(6) 0.0027(7)
C24 0.0214(9) 0.0254(10) 0.0138(8) 0.0012(7) 0.0015(7) 0.0058(7)
C25 0.0230(9) 0.0250(10) 0.0157(8) 0.0061(7) 0.0079(7) 0.0056(8)
C26 0.0134(8) 0.0174(8) 0.0208(8) 0.0052(7) 0.0050(6) 0.0030(6)
C27 0.0148(8) 0.0135(8) 0.0152(7) -0.0012(6) 0.0027(6) -0.0025(6)
C28 0.0143(8) 0.0214(9) 0.0203(8) -0.0046(7) 0.0041(6) -0.0027(7)
C29 0.0225(9) 0.0238(10) 0.0209(9) -0.0066(8) 0.0053(7) -0.0015(8)
C30 0.0268(10) 0.0241(10) 0.0211(9) -0.0090(8) 0.0029(8) -0.0072(8)
C31 0.0163(9) 0.0308(11) 0.0241(10) -0.0066(8) -0.0002(7) -0.0069(8)
C32 0.0149(8) 0.0209(9) 0.0194(8) -0.0036(7) 0.0023(6) -0.0016(7)
C33 0.0112(7) 0.0122(8) 0.0181(8) -0.0019(6) 0.0034(6) -0.0011(6)
C34 0.0169(8) 0.0268(10) 0.0189(8) 0.0047(7) 0.0052(7) 0.0028(7)
C35 0.0188(9) 0.0337(12) 0.0237(10) 0.0024(8) 0.0097(7) 0.0025(8)
C36 0.0142(8) 0.0255(10) 0.0313(10) -0.0029(8) 0.0067(7) 0.0043(7)
C37 0.0195(9) 0.0206(10) 0.0349(11) 0.0074(8) 0.0045(8) 0.0064(8)
C38 0.0180(9) 0.0188(9) 0.0288(10) 0.0071(8) 0.0087(7) 0.0024(7)
C39 0.0200(9) 0.0179(9) 0.0210(9) -0.0007(7) 0.0084(7) 0.0017(7)
C40 0.0101(7) 0.0202(9) 0.0187(8) -0.0013(7) 0.0043(6) 0.0018(6)
C41 0.0144(8) 0.0258(10) 0.0168(8) -0.0016(7) 0.0008(6) 0.0014(7)
C42 0.0203(9) 0.0236(10) 0.0258(10) 0.0063(8) 0.0007(7) 0.0028(7)
C43 0.0257(10) 0.0204(10) 0.0375(12) -0.0005(9) 0.0019(9) 0.0013(8)
C44 0.0291(11) 0.0244(11) 0.0278(10) -0.0081(8) 0.0037(8) 0.0000(8)
C45 0.0201(9) 0.0247(10) 0.0185(9) -0.0020(7) 0.0042(7) 0.0022(7)
C46 0.0270(10) 0.0210(10) 0.0154(8) 0.0013(7) -0.0018(7) -0.0082(8)
C47 0.0264(9) 0.0212(9) 0.0107(7) 0.0013(7) 0.0015(7) -0.0057(8)
C48 0.0264(10) 0.0225(9) 0.0161(8) 0.0020(7) 0.0051(7) -0.0032(8)
C49 0.0282(10) 0.0264(11) 0.0191(9) 0.0043(8) 0.0030(8) -0.0105(8)
C50 0.0422(13) 0.0188(10) 0.0189(9) 0.0031(7) 0.0016(8) -0.0066(9)
C51 0.0357(12) 0.0235(10) 0.0185(9) 0.0030(8) 0.0025(8) 0.0028(9)
C52 0.0222(9) 0.0299(11) 0.0177(9) 0.0036(8) 0.0020(7) -0.0038(8)

loop_
_atom_type_symbol
_atom_type_description
_atom_type_scat_dispersion_real
_atom_type_scat_dispersion_imag
_atom_type_scat_source
C C 0.0033 0.0016 'International Tables Vol C Tables 4.2.6.8 and 6.1.1.4'
H H 0.0000 0.0000 'International Tables Vol C Tables 4.2.6.8 and 6.1.1.4'
N N 0.0061 0.0033 'International Tables Vol C Tables 4.2.6.8 and 6.1.1.4'
P P 0.1023 0.0942 'International Tables Vol C Tables 4.2.6.8 and 6.1.1.4'
Zr Zr -2.9673 0.5597 'International Tables Vol C Tables 4.2.6.8 and 6.1.1.4'

loop_
_exptl_crystal_face_index_h
_exptl_crystal_face_index_k
_exptl_crystal_face_index_l
_exptl_crystal_face_perp_dist
-18 -1 21 0.0696
1 -17 -7 0.0882
-1 17 7 0.0882
18 2 -20 0.0629
-1 -2 -39 0.0337
16 -9 9 0.0792
-16 9 -9 0.0792
1 2 39 0.0337
10 -11 20 0.0665
17 2 14 0.0593
-3 8 -33 0.0677

loop_
_geom_angle_atom_site_label_1
_geom_angle_atom_site_label_2
_geom_angle_atom_site_label_3
_geom_angle
P2 Zr P1 86.362(14)
N Zr P1 72.49(4)
N Zr P2 77.08(4)
N Zr C1 78.62(6)
N Zr C2 59.88(6)
N Zr C3 32.75(5)
N Zr C39 95.42(6)
N Zr C46 153.60(6)
N Zr C47 164.05(6)
C1 Zr P1 39.24(4)
C1 Zr P2 125.05(4)
C1 Zr C2 33.50(6)
C1 Zr C3 60.64(6)
C1 Zr C39 116.81(7)
C1 Zr C46 120.76(7)
C1 Zr C47 88.89(6)
C2 Zr P1 64.36(4)
C2 Zr P2 132.95(4)
C2 Zr C47 113.40(6)
C3 Zr P1 76.62(4)
C3 Zr P2 109.79(4)
C3 Zr C2 31.27(6)
C3 Zr C47 144.31(6)
C39 Zr P1 153.95(5)
C39 Zr P2 113.96(5)
C39 Zr C2 89.59(6)
C39 Zr C3 80.99(6)
C39 Zr C46 91.10(8)
C39 Zr C47 99.08(7)
C46 Zr P1 110.08(6)
C46 Zr P2 76.89(5)
C46 Zr C2 145.92(6)
C46 Zr C3 171.20(7)
C46 Zr C47 33.10(6)
C47 Zr P1 91.56(5)
C47 Zr P2 102.77(4)
C1 P1 Zr 53.98(6)
C1 P1 C8 110.05(8)
C1 P1 C14 102.24(8)
C8 P1 Zr 127.04(6)
C8 P1 C14 99.56(8)
C14 P1 Zr 131.67(6)
C20 P2 Zr 106.93(6)
C27 P2 Zr 116.88(6)
C27 P2 C20 99.68(8)
C33 P2 Zr 121.46(6)
C33 P2 C20 107.20(8)
C33 P2 C27 102.30(8)
C3 N Zr 92.57(10)
C22 N Zr 148.75(12)
C22 N C3 118.19(14)
Zr C1 H1 118.4(15)
P1 C1 Zr 86.78(7)
P1 C1 H1 113.0(15)
C2 C1 Zr 86.28(11)
C2 C1 P1 127.22(14)
C2 C1 H1 116.1(15)
C1 C2 Zr 60.22(9)
C3 C2 Zr 73.99(10)
C3 C2 C1 120.72(16)
C7 C2 Zr 134.32(13)
C7 C2 C1 120.86(17)
C7 C2 C3 117.88(17)
N C3 Zr 54.68(8)
C2 C3 Zr 74.74(10)
C2 C3 N 117.17(15)
C4 C3 Zr 136.24(13)
C4 C3 N 122.36(16)
C4 C3 C2 119.75(16)
C3 C4 H4 119.6
C5 C4 C3 120.75(18)
C5 C4 H4 119.6
C4 C5 H5 120.1
C4 C5 C6 119.86(18)
C6 C5 H5 120.1
C5 C6 H6 119.8
C7 C6 C5 120.30(18)
C7 C6 H6 119.8
C2 C7 H7 119.3
C6 C7 C2 121.40(19)
C6 C7 H7 119.3
C9 C8 P1 118.85(14)
C9 C8 C13 119.15(17)
C13 C8 P1 121.91(14)
C8 C9 H9 119.9
C10 C9 C8 120.20(18)
C10 C9 H9 119.9
C9 C10 H10 120.0
C11 C10 C9 120.00(18)
C11 C10 H10 120.0
C10 C11 H11 119.9
C12 C11 C10 120.23(19)
C12 C11 H11 119.9
C11 C12 H12 120.1
C13 C12 C11 119.83(19)
C13 C12 H12 120.1
C8 C13 H13 119.7
C12 C13 C8 120.57(18)
C12 C13 H13 119.7
C15 C14 P1 118.25(14)
C19 C14 P1 123.08(14)
C19 C14 C15 118.63(17)
C14 C15 H15 119.7
C16 C15 C14 120.54(18)
C16 C15 H15 119.7
C15 C16 H16 119.9
C15 C16 C17 120.14(18)
C17 C16 H16 119.9
C16 C17 H17 120.1
C18 C17 C16 119.79(19)
C18 C17 H17 120.1
C17 C18 H18 120.0
C19 C18 C17 120.08(18)
C19 C18 H18 120.0
C14 C19 H19 119.6
C18 C19 C14 120.81(17)
C18 C19 H19 119.6
P2 C20 H20A 111.7(14)
P2 C20 H20B 101.9(14)
H20A C20 H20B 108(2)
C21 C20 P2 116.92(13)
C21 C20 H20A 107.8(14)
C21 C20 H20B 110.4(14)
C22 C21 C20 121.89(15)
C26 C21 C20 118.76(16)
C26 C21 C22 119.23(17)
N C22 C21 120.55(15)
N C22 C23 121.19(16)
C23 C22 C21 118.19(16)
C22 C23 H23 119.3
C24 C23 C22 121.47(18)
C24 C23 H23 119.3
C23 C24 H24 120.0
C25 C24 C23 119.92(18)
C25 C24 H24 120.0
C24 C25 H25 120.4
C26 C25 C24 119.28(17)
C26 C25 H25 120.4
C21 C26 H26 119.1
C25 C26 C21 121.82(18)
C25 C26 H26 119.1
C28 C27 P2 117.98(14)
C28 C27 C32 118.84(17)
C32 C27 P2 123.12(14)
C27 C28 H28 119.5
C29 C28 C27 120.97(18)
C29 C28 H28 119.5
C28 C29 H29 120.1
C28 C29 C30 119.70(19)
C30 C29 H29 120.1
C29 C30 H30 120.1
C31 C30 C29 119.81(19)
C31 C30 H30 120.1
C30 C31 H31 119.6
C30 C31 C32 120.73(18)
C32 C31 H31 119.6
C27 C32 H32 120.0
C31 C32 C27 119.95(18)
C31 C32 H32 120.0
C34 C33 P2 123.16(14)
C34 C33 C38 118.79(17)
C38 C33 P2 117.86(14)
C33 C34 H34 119.8
C33 C34 C35 120.32(19)
C35 C34 H34 119.8
C34 C35 H35 120.0
C36 C35 C34 120.10(19)
C36 C35 H35 120.0
C35 C36 H36 119.9
C35 C36 C37 120.18(18)
C37 C36 H36 119.9
C36 C37 H37 120.2
C38 C37 C36 119.67(19)
C38 C37 H37 120.2
C33 C38 H38 119.5
C37 C38 C33 120.92(18)
C37 C38 H38 119.5
Zr C39 H39A 107.8(15)
Zr C39 H39B 101.5(16)
H39A C39 H39B 109(2)
C40 C39 Zr 119.63(13)
C40 C39 H39A 110.4(15)
C40 C39 H39B 107.7(16)
C41 C40 C39 121.33(18)
C45 C40 C39 121.81(18)
C45 C40 C41 116.85(18)
C40 C41 H41 119.2
C42 C41 C40 121.65(19)
C42 C41 H41 119.2
C41 C42 H42 119.8
C41 C42 C43 120.4(2)
C43 C42 H42 119.8
C42 C43 H43 120.5
C44 C43 C42 119.1(2)
C44 C43 H43 120.5
C43 C44 H44 119.8
C43 C44 C45 120.5(2)
C45 C44 H44 119.8
C40 C45 H45 119.2
C44 C45 C40 121.5(2)
C44 C45 H45 119.2
Zr C46 H46A 105.6(15)
Zr C46 H46B 124.2(16)
H46A C46 H46B 109(2)
C47 C46 Zr 84.93(11)
C47 C46 H46A 117.6(16)
C47 C46 H46B 113.9(16)
C46 C47 Zr 61.97(10)
C48 C47 Zr 86.17(12)
C48 C47 C46 121.1(2)
C52 C47 Zr 115.39(13)
C52 C47 C46 121.53(19)
C52 C47 C48 116.60(19)
C47 C48 H48 119.5
C49 C48 C47 120.9(2)
C49 C48 H48 119.5
C48 C49 H49 119.6
C50 C49 C48 120.9(2)
C50 C49 H49 119.6
C49 C50 H50 120.4
C49 C50 C51 119.2(2)
C51 C50 H50 120.4
C50 C51 H51 119.6
C52 C51 C50 120.7(2)
C52 C51 H51 119.6
C47 C52 H52 119.2
C51 C52 C47 121.6(2)
C51 C52 H52 119.2

loop_
_geom_bond_atom_site_label_1
_geom_bond_atom_site_label_2
_geom_bond_distance
Zr P1 2.8342(5)
Zr P2 2.7250(5)
Zr N 2.1482(15)
Zr C1 2.2961(18)
Zr C2 2.6398(18)
Zr C3 2.6301(17)
Zr C39 2.3362(19)
Zr C46 2.3542(19)
Zr C47 2.6565(19)
P1 C1 1.7956(18)
P1 C8 1.8302(18)
P1 C14 1.8345(19)
P2 C20 1.8343(19)
P2 C27 1.8293(18)
P2 C33 1.8138(18)
N C3 1.424(2)
N C22 1.405(2)
C1 H1 0.92(2)
C1 C2 1.460(2)
C2 C3 1.420(3)
C2 C7 1.419(3)
C3 C4 1.411(2)
C4 H4 0.9500
C4 C5 1.381(3)
C5 H5 0.9500
C5 C6 1.403(3)
C6 H6 0.9500
C6 C7 1.376(3)
C7 H7 0.9500
C8 C9 1.395(3)
C8 C13 1.400(3)
C9 H9 0.9500
C9 C10 1.392(3)
C10 H10 0.9500
C10 C11 1.390(3)
C11 H11 0.9500
C11 C12 1.388(3)
C12 H12 0.9500
C12 C13 1.386(3)
C13 H13 0.9500
C14 C15 1.399(2)
C14 C19 1.396(3)
C15 H15 0.9500
C15 C16 1.389(3)
C16 H16 0.9500
C16 C17 1.390(3)
C17 H17 0.9500
C17 C18 1.388(3)
C18 H18 0.9500
C18 C19 1.387(3)
C19 H19 0.9500
C20 H20A 0.99(2)
C20 H20B 0.98(2)
C20 C21 1.500(3)
C21 C22 1.412(2)
C21 C26 1.399(2)
C22 C23 1.409(2)
C23 H23 0.9500
C23 C24 1.392(3)
C24 H24 0.9500
C24 C25 1.389(3)
C25 H25 0.9500
C25 C26 1.386(3)
C26 H26 0.9500
C27 C28 1.398(3)
C27 C32 1.399(3)
C28 H28 0.9500
C28 C29 1.388(3)
C29 H29 0.9500
C29 C30 1.391(3)
C30 H30 0.9500
C30 C31 1.385(3)
C31 H31 0.9500
C31 C32 1.390(3)
C32 H32 0.9500
C33 C34 1.391(3)
C33 C38 1.399(3)
C34 H34 0.9500
C34 C35 1.396(3)
C35 H35 0.9500
C35 C36 1.383(3)
C36 H36 0.9500
C36 C37 1.388(3)
C37 H37 0.9500
C37 C38 1.386(3)
C38 H38 0.9500
C39 H39A 1.01(3)
C39 H39B 0.95(3)
C39 C40 1.487(3)
C40 C41 1.402(3)
C40 C45 1.402(3)
C41 H41 0.9500
C41 C42 1.384(3)
C42 H42 0.9500
C42 C43 1.387(3)
C43 H43 0.9500
C43 C44 1.385(3)
C44 H44 0.9500
C44 C45 1.386(3)
C45 H45 0.9500
C46 H46A 0.99(3)
C46 H46B 0.96(3)
C46 C47 1.456(3)
C47 C48 1.417(3)
C47 C52 1.416(3)
C48 H48 0.9500
C48 C49 1.399(3)
C49 H49 0.9500
C49 C50 1.375(3)
C50 H50 0.9500
C50 C51 1.396(3)
C51 H51 0.9500
C51 C52 1.377(3)
C52 H52 0.9500

loop_
_geom_torsion_atom_site_label_1
_geom_torsion_atom_site_label_2
_geom_torsion_atom_site_label_3
_geom_torsion_atom_site_label_4
_geom_torsion
Zr P1 C1 C2 -82.85(16)
Zr P1 C8 C9 -96.99(15)
Zr P1 C8 C13 86.54(17)
Zr P1 C14 C15 101.73(15)
Zr P1 C14 C19 -80.89(17)
Zr P2 C20 C21 59.44(14)
Zr P2 C27 C28 42.99(17)
Zr P2 C27 C32 -139.96(14)
Zr P2 C33 C34 -134.44(15)
Zr P2 C33 C38 50.70(17)
Zr N C3 C2 43.43(15)
Zr N C3 C4 -126.79(16)
Zr N C22 C21 26.8(3)
Zr N C22 C23 -149.90(18)
Zr C1 C2 C3 -44.79(16)
Zr C1 C2 C7 126.57(16)
Zr C2 C3 N -35.55(13)
Zr C2 C3 C4 134.94(16)
Zr C2 C7 C6 -96.6(2)
Zr C3 C4 C5 96.5(2)
Zr C39 C40 C41 -63.3(2)
Zr C39 C40 C45 115.42(18)
Zr C46 C47 C48 65.79(18)
Zr C46 C47 C52 -104.08(17)
Zr C47 C48 C49 -118.22(18)
Zr C47 C52 C51 100.4(2)
P1 C1 C2 Zr 83.10(14)
P1 C1 C2 C3 38.3(2)
P1 C1 C2 C7 -150.34(15)
P1 C8 C9 C10 -175.39(15)
P1 C8 C13 C12 175.46(16)
P1 C14 C15 C16 177.48(16)
P1 C14 C19 C18 -178.34(15)
P2 C20 C21 C22 -54.8(2)
P2 C20 C21 C26 129.24(15)
P2 C27 C28 C29 176.17(16)
P2 C27 C32 C31 -176.31(16)
P2 C33 C34 C35 -174.37(16)
P2 C33 C38 C37 173.54(17)
N C3 C4 C5 167.35(17)
N C22 C23 C24 175.17(17)
C1 P1 C8 C9 -156.42(15)
C1 P1 C8 C13 27.12(18)
C1 P1 C14 C15 153.97(15)
C1 P1 C14 C19 -28.65(17)
C1 C2 C3 Zr 39.51(15)
C1 C2 C3 N 4.0(2)
C1 C2 C3 C4 174.45(16)
C1 C2 C7 C6 -173.60(18)
C2 C3 C4 C5 -2.6(3)
C3 N C22 C21 -164.30(16)
C3 N C22 C23 19.0(2)
C3 C2 C7 C6 -2.0(3)
C3 C4 C5 C6 1.5(3)
C4 C5 C6 C7 -0.6(3)
C5 C6 C7 C2 0.9(3)
C7 C2 C3 Zr -132.10(16)
C7 C2 C3 N -167.65(16)
C7 C2 C3 C4 2.8(3)
C8 P1 C1 Zr 121.83(7)
C8 P1 C1 C2 38.97(18)
C8 P1 C14 C15 -92.93(15)
C8 P1 C14 C19 84.45(16)
C8 C9 C10 C11 -0.2(3)
C9 C8 C13 C12 -1.0(3)
C9 C10 C11 C12 -1.0(3)
C10 C11 C12 C13 1.2(3)
C11 C12 C13 C8 -0.2(3)
C13 C8 C9 C10 1.2(3)
C14 P1 C1 Zr -133.10(7)
C14 P1 C1 C2 144.04(16)
C14 P1 C8 C9 96.70(16)
C14 P1 C8 C13 -79.76(17)
C14 C15 C16 C17 1.2(3)
C15 C14 C19 C18 -1.0(3)
C15 C16 C17 C18 -1.4(3)
C16 C17 C18 C19 0.4(3)
C17 C18 C19 C14 0.8(3)
C19 C14 C15 C16 0.0(3)
C20 P2 C27 C28 -71.70(16)
C20 P2 C27 C32 105.35(17)
C20 P2 C33 C34 -11.30(19)
C20 P2 C33 C38 173.85(15)
C20 C21 C22 N 10.8(3)
C20 C21 C22 C23 -172.48(16)
C20 C21 C26 C25 173.17(17)
C21 C22 C23 C24 -1.6(3)
C22 N C3 Zr -174.28(17)
C22 N C3 C2 -130.85(17)
C22 N C3 C4 58.9(2)
C22 C21 C26 C25 -2.9(3)
C22 C23 C24 C25 -1.1(3)
C23 C24 C25 C26 1.7(3)
C24 C25 C26 C21 0.3(3)
C26 C21 C22 N -173.26(16)
C26 C21 C22 C23 3.5(3)
C27 P2 C20 C21 -178.47(13)
C27 P2 C33 C34 93.04(17)
C27 P2 C33 C38 -81.82(16)
C27 C28 C29 C30 0.6(3)
C28 C27 C32 C31 0.7(3)
C28 C29 C30 C31 0.1(3)
C29 C30 C31 C32 -0.4(3)
C30 C31 C32 C27 0.0(3)
C32 C27 C28 C29 -1.0(3)
C33 P2 C20 C21 -72.27(15)
C33 P2 C27 C28 178.17(15)
C33 P2 C27 C32 -4.78(18)
C33 C34 C35 C36 0.6(3)
C34 C33 C38 C37 -1.5(3)
C34 C35 C36 C37 -0.6(3)
C35 C36 C37 C38 -0.5(3)
C36 C37 C38 C33 1.6(3)
C38 C33 C34 C35 0.4(3)
C39 C40 C41 C42 -178.91(19)
C39 C40 C45 C44 179.55(19)
C40 C41 C42 C43 -1.2(3)
C41 C40 C45 C44 -1.7(3)
C41 C42 C43 C44 -0.6(3)
C42 C43 C44 C45 1.2(3)
C43 C44 C45 C40 0.0(3)
C45 C40 C41 C42 2.3(3)
C46 C47 C48 C49 -172.01(18)
C46 C47 C52 C51 171.82(19)
C47 C48 C49 C50 1.3(3)
C48 C47 C52 C51 1.5(3)
C48 C49 C50 C51 -0.6(3)
C49 C50 C51 C52 0.4(3)
C50 C51 C52 C47 -0.9(3)
C52 C47 C48 C49 -1.7(3)

loop_
_platon_squeeze_void_nr
_platon_squeeze_void_average_x
_platon_squeeze_void_average_y
_platon_squeeze_void_average_z
_platon_squeeze_void_volume
_platon_squeeze_void_count_electrons
_platon_squeeze_void_content
1 -0.000 -0.014 -0.000 518 147 'disordered ether or toluene'
2 0.500 -0.019 0.500 518 147 'disordered ether or toluene'

loop_
_exptl_oxdiff_crystal_face_indexfrac_h
_exptl_oxdiff_crystal_face_indexfrac_k
_exptl_oxdiff_crystal_face_indexfrac_l
_exptl_oxdiff_crystal_face_x
_exptl_oxdiff_crystal_face_y
_exptl_oxdiff_crystal_face_z
-18.0031 -1.0005 21.0004 -0.0648 0.6052 0.7902
1.0000 -17.0024 -7.0032 -0.0659 0.7455 -0.6517
-1.0000 17.0024 7.0032 0.0659 -0.7455 0.6517
18.0030 2.0006 -20.0001 0.0535 -0.6501 -0.7478
-0.9992 -1.9983 -39.0069 0.9107 0.0774 -0.4356
16.0019 -9.0025 9.0029 -0.7076 -0.0508 -0.7324
-16.0019 9.0025 -9.0029 0.7076 0.0508 0.7324
0.9992 1.9983 39.0069 -0.9107 -0.0774 0.4356
10.0000 -11.0000 20.0005 -0.8425 0.2321 -0.4808
17.0000 2.0000 14.0001 -0.7157 -0.5817 -0.3610
-3.0001 8.0000 -33.0001 0.9397 -0.3168 0.0146
